data_7251532
loop_
_publ_author_name
'Shen, Yi-Lin'
'Liu, Chia-Li'
'Tai, Hsun-Chih'
'Chen, Zhi-Ling'
'Chen, Jhy-Der'

_publ_section_title
;
 Structure-directing roles of polycarboxylate anions in the formation of
 Ag(i) coordination polymers with mixed ligands
;
_journal_issue 11
_journal_name_full CrystEngComm
_journal_page_first 1801
_journal_page_last 1811
_journal_paper_doi 10.1039/D5CE01151E
_journal_volume 28
_journal_year 2026
_chemical_formula_sum 'C16 H12 Ag N2 O7'
_chemical_formula_weight 452.15
_space_group_crystal_system triclinic
_space_group_IT_number 2
_space_group_name_Hall '-P 1'
_space_group_name_H-M_alt 'P -1'
_atom_sites_solution_hydrogens mixed
_audit_creation_method SHELXL-2019/1
_audit_update_record
;
2025-12-01 deposited with the CCDC.	2026-01-27 downloaded from the CCDC.
;
_cell_angle_alpha 84.881(7)
_cell_angle_beta 70.317(5)
_cell_angle_gamma 70.793(5)
_cell_formula_units_Z 2
_cell_length_a 8.6861(19)
_cell_length_b 8.914(2)
_cell_length_c 11.391(3)
_cell_measurement_reflns_used 9970
_cell_measurement_temperature 293(2)
_cell_measurement_theta_max 28.58
_cell_measurement_theta_min 2.44
_cell_volume 784.0(3)
_computing_cell_refinement 'Bruker SAINT'
_computing_data_collection 'Bruker APEX2'
_computing_data_reduction 'Bruker SAINT'
_computing_molecular_graphics 'Bruker SHELXTL'
_computing_publication_material 'Bruker SHELXTL'
_computing_structure_refinement 'SHELXL-2019/1 (Sheldrick, 2019)'
_computing_structure_solution 'SHELXS-97 (Sheldrick 2008)'
_diffrn_ambient_temperature 293(2)
_diffrn_measured_fraction_theta_full 1.000
_diffrn_measured_fraction_theta_max 0.994
_diffrn_measurement_device_type 'Bruker APEX-II CCD'
_diffrn_measurement_method '\f and \w scans'
_diffrn_radiation_type MoK\a
_diffrn_radiation_wavelength 0.71073
_diffrn_reflns_av_R_equivalents 0.0455
_diffrn_reflns_av_unetI/netI 0.0362
_diffrn_reflns_Laue_measured_fraction_full 1.000
_diffrn_reflns_Laue_measured_fraction_max 0.994
_diffrn_reflns_limit_h_max 11
_diffrn_reflns_limit_h_min -11
_diffrn_reflns_limit_k_max 11
_diffrn_reflns_limit_k_min -11
_diffrn_reflns_limit_l_max 15
_diffrn_reflns_limit_l_min -15
_diffrn_reflns_number 14352
_diffrn_reflns_point_group_measured_fraction_full 1.000
_diffrn_reflns_point_group_measured_fraction_max 0.994
_diffrn_reflns_theta_full 25.242
_diffrn_reflns_theta_max 28.368
_diffrn_reflns_theta_min 1.899
_exptl_absorpt_coefficient_mu 1.331
_exptl_absorpt_correction_T_max 0.7457
_exptl_absorpt_correction_T_min 0.4098
_exptl_absorpt_correction_type multi-scan
_exptl_absorpt_process_details 'sadabs v2008/1(bruker axs, 2008)'
_exptl_crystal_colour colourless
_exptl_crystal_density_diffrn 1.915
_exptl_crystal_description block
_exptl_crystal_F_000 450
_exptl_crystal_size_max 0.800
_exptl_crystal_size_mid 0.200
_exptl_crystal_size_min 0.200
_refine_diff_density_max 0.764
_refine_diff_density_min -0.638
_refine_diff_density_rms 0.097
_refine_ls_extinction_coef 0.0282(16)
_refine_ls_extinction_expression Fc^*^=kFc[1+0.001xFc^2^\l^3^/sin(2\q)]^-1/4^
_refine_ls_extinction_method 'SHELXL-2019/1 (Sheldrick 2019)'
_refine_ls_goodness_of_fit_ref 1.071
_refine_ls_hydrogen_treatment constr
_refine_ls_matrix_type full
_refine_ls_number_parameters 236
_refine_ls_number_reflns 3905
_refine_ls_number_restraints 0
_refine_ls_restrained_S_all 1.071
_refine_ls_R_factor_all 0.0344
_refine_ls_R_factor_gt 0.0305
_refine_ls_shift/su_max 0.000
_refine_ls_shift/su_mean 0.000
_refine_ls_structure_factor_coef Fsqd
_refine_ls_weighting_details 'w=1/[\s^2^(Fo^2^)+(0.0353P)^2^+0.5672P] where P=(Fo^2^+2Fc^2^)/3'
_refine_ls_weighting_scheme calc
_refine_ls_wR_factor_gt 0.0767
_refine_ls_wR_factor_ref 0.0792
_reflns_Friedel_coverage 0.000
_reflns_number_gt 3552
_reflns_number_total 3905
_reflns_threshold_expression 'I > 2\s(I)'
_cod_data_source_file d5ce01151e2.cif
_cod_data_source_block 8
_cod_depositor_comments
;
The following automatic conversions were performed:

data item '_exptl_absorpt_correction_type' value 'multi_scan' was
changed to 'multi-scan' in accordance with the
/home/data/users/saulius/crontab/automatic-downloads/rss-feeds/RSC/lib/dictionaries/cif_core.dic
dictionary named 'cif_core.dic' version 2.4.2 last updated on
2011-04-26.

Automatic conversion script
Id: cif_fix_values 8170 2020-07-09 18:12:32Z antanas 

 Adding full bibliography for 7251527--7251535.cif.
;
_cod_database_code 7251532
_shelx_shelxl_version_number 2019/1
_shelx_space_group_comment
; 
The symmetry employed for this shelxl refinement is uniquely defined 
by the following loop, which should always be used as a source of 
symmetry information in preference to the above space-group names. 
They are only intended as comments. 
;
_shelx_estimated_absorpt_t_min 0.416
_shelx_estimated_absorpt_t_max 0.777

loop_
_space_group_symop_operation_xyz
'x, y, z'
'-x, -y, -z'

loop_
_atom_site_label
_atom_site_type_symbol
_atom_site_fract_x
_atom_site_fract_y
_atom_site_fract_z
_atom_site_U_iso_or_equiv
_atom_site_adp_type
_atom_site_occupancy
_atom_site_site_symmetry_order
_atom_site_calc_flag
_atom_site_refinement_flags_posn
_atom_site_refinement_flags_adp
_atom_site_refinement_flags_occupancy
_atom_site_disorder_assembly
_atom_site_disorder_group
Ag Ag 0.50980(2) 0.57615(2) 0.12976(2) 0.03446(9) Uani 1 1 d . . . . .
O1 O 1.3955(2) 0.20728(18) 0.01467(15) 0.0279(3) Uani 1 1 d . . . . .
O2 O 0.2649(2) 0.67500(19) 0.27446(16) 0.0282(3) Uani 1 1 d . . . . .
O3 O 0.2278(3) 0.9154(2) 0.1887(2) 0.0478(6) Uani 1 1 d . . . . .
O4 O -0.5086(2) 1.32396(18) 0.55695(16) 0.0301(4) Uani 1 1 d . . . . .
O5 O -0.2887(2) 1.37141(18) 0.40318(17) 0.0338(4) Uani 1 1 d . . . . .
H5C H -0.358004 1.465898 0.415792 0.041 Uiso 1 1 d R U . . .
O6 O -0.4536(2) 0.7568(2) 0.70305(16) 0.0307(4) Uani 1 1 d . . . . .
O7 O -0.1999(3) 0.5740(2) 0.6094(2) 0.0590(7) Uani 1 1 d . . . . .
H7C H -0.249717 0.508528 0.649525 0.071 Uiso 1 1 d R U . . .
N1 N 0.7659(2) 0.4199(2) 0.02670(19) 0.0264(4) Uani 1 1 d . . . . .
N2 N 1.3872(2) 0.0246(2) -0.10951(17) 0.0240(4) Uani 1 1 d . . . . .
H2A H 1.412681 -0.074969 -0.124761 0.029 Uiso 1 1 calc R U . . .
C1 C 0.8567(3) 0.4667(3) -0.0831(2) 0.0268(4) Uani 1 1 d . . . . .
H1A H 0.804366 0.561202 -0.116206 0.032 Uiso 1 1 calc R U . . .
C2 C 1.0252(3) 0.3793(3) -0.1485(2) 0.0247(4) Uani 1 1 d . . . . .
H2B H 1.083743 0.414955 -0.224170 0.030 Uiso 1 1 calc R U . . .
C3 C 1.1067(3) 0.2371(2) -0.10001(19) 0.0208(4) Uani 1 1 d . . . . .
C4 C 1.2882(3) 0.1410(3) -0.1772(2) 0.0265(4) Uani 1 1 d . . . . .
H4A H 1.280749 0.085705 -0.243694 0.032 Uiso 1 1 calc R U . . .
H4B H 1.351342 0.214136 -0.215824 0.032 Uiso 1 1 calc R U . . .
C5 C 1.4391(3) 0.0690(2) -0.02466(19) 0.0200(4) Uani 1 1 d . . . . .
C6 C 1.0146(3) 0.1893(3) 0.0149(2) 0.0258(4) Uani 1 1 d . . . . .
H6A H 1.065352 0.096927 0.050965 0.031 Uiso 1 1 calc R U . . .
C7 C 0.8452(3) 0.2828(3) 0.0742(2) 0.0278(5) Uani 1 1 d . . . . .
H7A H 0.783554 0.249625 0.149890 0.033 Uiso 1 1 calc R U . . .
C8 C 0.1771(3) 0.8232(2) 0.26765(19) 0.0212(4) Uani 1 1 d . . . . .
C9 C -0.0005(3) 0.8835(2) 0.36556(18) 0.0186(4) Uani 1 1 d . . . . .
C10 C -0.0714(3) 0.7791(2) 0.44877(19) 0.0212(4) Uani 1 1 d . . . . .
H10A H -0.008907 0.671415 0.443940 0.025 Uiso 1 1 calc R U . . .
C11 C -0.2350(3) 0.8347(2) 0.53905(19) 0.0201(4) Uani 1 1 d . . . . .
C12 C -0.3097(3) 0.7201(2) 0.6267(2) 0.0249(4) Uani 1 1 d . . . . .
C13 C -0.3285(3) 0.9972(2) 0.54660(19) 0.0213(4) Uani 1 1 d . . . . .
H13A H -0.437213 1.034959 0.606178 0.026 Uiso 1 1 calc R U . . .
C14 C -0.2589(3) 1.1029(2) 0.46472(19) 0.0191(4) Uani 1 1 d . . . . .
C15 C -0.0954(3) 1.0470(2) 0.37405(18) 0.0192(4) Uani 1 1 d . . . . .
H15A H -0.049694 1.117446 0.319666 0.023 Uiso 1 1 calc R U . . .
C16 C -0.3628(3) 1.2768(2) 0.47868(19) 0.0210(4) Uani 1 1 d . . . . .

loop_
_atom_site_aniso_label
_atom_site_aniso_U_11
_atom_site_aniso_U_22
_atom_site_aniso_U_33
_atom_site_aniso_U_23
_atom_site_aniso_U_13
_atom_site_aniso_U_12
Ag 0.01805(11) 0.02751(12) 0.04139(14) -0.00547(8) 0.00577(8) -0.00048(7)
O1 0.0283(8) 0.0153(7) 0.0309(8) -0.0028(6) -0.0057(7) 0.0016(6)
O2 0.0182(7) 0.0174(7) 0.0332(8) 0.0019(6) 0.0059(6) -0.0003(6)
O3 0.0325(10) 0.0294(9) 0.0474(11) 0.0161(8) 0.0148(8) 0.0011(8)
O4 0.0258(8) 0.0166(7) 0.0323(8) -0.0010(6) 0.0017(7) 0.0021(6)
O5 0.0309(9) 0.0131(7) 0.0398(9) 0.0022(6) 0.0047(7) -0.0015(6)
O6 0.0267(8) 0.0260(8) 0.0287(8) -0.0028(6) 0.0057(7) -0.0087(7)
O7 0.0387(11) 0.0161(8) 0.0750(15) 0.0158(9) 0.0254(10) 0.0026(8)
N1 0.0181(9) 0.0218(9) 0.0308(10) -0.0052(7) -0.0016(7) -0.0005(7)
N2 0.0181(8) 0.0186(8) 0.0277(9) -0.0029(7) -0.0044(7) 0.0016(7)
C1 0.0244(11) 0.0203(10) 0.0272(11) -0.0019(8) -0.0052(9) 0.0013(8)
C2 0.0232(10) 0.0226(10) 0.0207(9) -0.0007(8) -0.0022(8) -0.0022(8)
C3 0.0174(9) 0.0205(9) 0.0209(9) -0.0043(7) -0.0051(8) -0.0013(7)
C4 0.0189(10) 0.0303(11) 0.0199(10) -0.0030(8) -0.0022(8) 0.0022(8)
C5 0.0137(9) 0.0151(9) 0.0226(9) 0.0004(7) 0.0009(7) -0.0005(7)
C6 0.0206(10) 0.0209(10) 0.0278(11) 0.0023(8) -0.0039(8) -0.0007(8)
C7 0.0222(11) 0.0249(11) 0.0264(11) 0.0007(8) 0.0011(8) -0.0042(8)
C8 0.0165(9) 0.0185(9) 0.0219(9) 0.0005(7) -0.0018(8) -0.0018(7)
C9 0.0155(9) 0.0172(9) 0.0185(9) -0.0010(7) -0.0016(7) -0.0032(7)
C10 0.0183(9) 0.0138(8) 0.0248(10) 0.0005(7) -0.0018(8) -0.0020(7)
C11 0.0182(9) 0.0146(9) 0.0212(9) 0.0007(7) -0.0002(7) -0.0039(7)
C12 0.0238(10) 0.0166(9) 0.0265(10) 0.0003(8) -0.0003(8) -0.0046(8)
C13 0.0178(9) 0.0165(9) 0.0216(9) -0.0027(7) 0.0005(7) -0.0015(7)
C14 0.0193(9) 0.0123(8) 0.0218(9) -0.0016(7) -0.0054(8) -0.0008(7)
C15 0.0188(9) 0.0158(9) 0.0197(9) 0.0017(7) -0.0032(7) -0.0048(7)
C16 0.0223(10) 0.0133(9) 0.0224(9) -0.0015(7) -0.0043(8) -0.0018(7)

loop_
_atom_type_symbol
_atom_type_description
_atom_type_scat_dispersion_real
_atom_type_scat_dispersion_imag
_atom_type_scat_source
C C 0.0033 0.0016 'International Tables Vol C Tables 4.2.6.8 and 6.1.1.4'
H H 0.0000 0.0000 'International Tables Vol C Tables 4.2.6.8 and 6.1.1.4'
N N 0.0061 0.0033 'International Tables Vol C Tables 4.2.6.8 and 6.1.1.4'
O O 0.0106 0.0060 'International Tables Vol C Tables 4.2.6.8 and 6.1.1.4'
Ag Ag -0.8971 1.1015 'International Tables Vol C Tables 4.2.6.8 and 6.1.1.4'

loop_
_geom_angle_atom_site_label_1
_geom_angle_atom_site_label_2
_geom_angle_atom_site_label_3
_geom_angle
_geom_angle_site_symmetry_1
_geom_angle_site_symmetry_3
_geom_angle_publ_flag
O2 Ag N1 162.23(7) . . ?
O2 Ag O1 111.88(6) . 2_765 ?
N1 Ag O1 84.37(7) . 2_765 ?
C5 O1 Ag 121.05(14) . 2_765 ?
C8 O2 Ag 118.27(14) . . ?
C16 O5 H5C 108.9 . . ?
C12 O7 H7C 110.4 . . ?
C1 N1 C7 117.90(19) . . ?
C1 N1 Ag 119.49(15) . . ?
C7 N1 Ag 122.32(16) . . ?
C5 N2 C4 121.54(18) . . ?
C5 N2 H2A 119.2 . . ?
C4 N2 H2A 119.2 . . ?
N1 C1 C2 122.5(2) . . ?
N1 C1 H1A 118.8 . . ?
C2 C1 H1A 118.8 . . ?
C1 C2 C3 119.7(2) . . ?
C1 C2 H2B 120.2 . . ?
C3 C2 H2B 120.2 . . ?
C6 C3 C2 118.18(19) . . ?
C6 C3 C4 123.73(19) . . ?
C2 C3 C4 118.07(19) . . ?
N2 C4 C3 115.77(18) . . ?
N2 C4 H4A 108.3 . . ?
C3 C4 H4A 108.3 . . ?
N2 C4 H4B 108.3 . . ?
C3 C4 H4B 108.3 . . ?
H4A C4 H4B 107.4 . . ?
O1 C5 N2 125.09(19) . . ?
O1 C5 C5 120.9(2) . 2_855 ?
N2 C5 C5 114.0(2) . 2_855 ?
C7 C6 C3 118.7(2) . . ?
C7 C6 H6A 120.6 . . ?
C3 C6 H6A 120.6 . . ?
N1 C7 C6 123.0(2) . . ?
N1 C7 H7A 118.5 . . ?
C6 C7 H7A 118.5 . . ?
O3 C8 O2 124.7(2) . . ?
O3 C8 C9 119.01(19) . . ?
O2 C8 C9 116.26(18) . . ?
C10 C9 C15 119.22(18) . . ?
C10 C9 C8 120.99(18) . . ?
C15 C9 C8 119.79(18) . . ?
C11 C10 C9 120.97(18) . . ?
C11 C10 H10A 119.5 . . ?
C9 C10 H10A 119.5 . . ?
C10 C11 C13 119.42(19) . . ?
C10 C11 C12 120.12(18) . . ?
C13 C11 C12 120.46(18) . . ?
O6 C12 O7 123.9(2) . . ?
O6 C12 C11 124.39(19) . . ?
O7 C12 C11 111.69(19) . . ?
C14 C13 C11 120.22(19) . . ?
C14 C13 H13A 119.9 . . ?
C11 C13 H13A 119.9 . . ?
C13 C14 C15 120.30(18) . . ?
C13 C14 C16 118.13(18) . . ?
C15 C14 C16 121.56(18) . . ?
C14 C15 C9 119.87(18) . . ?
C14 C15 H15A 120.1 . . ?
C9 C15 H15A 120.1 . . ?
O4 C16 O5 123.48(18) . . ?
O4 C16 C14 120.85(19) . . ?
O5 C16 C14 115.67(18) . . ?

loop_
_geom_bond_atom_site_label_1
_geom_bond_atom_site_label_2
_geom_bond_distance
_geom_bond_site_symmetry_2
_geom_bond_publ_flag
Ag O2 2.1640(16) . ?
Ag N1 2.1819(19) . ?
Ag O1 2.5840(17) 2_765 ?
O1 C5 1.242(3) . ?
O2 C8 1.301(3) . ?
O3 C8 1.231(3) . ?
O4 C16 1.238(3) . ?
O5 C16 1.311(3) . ?
O5 H5C 0.8499 . ?
O6 C12 1.215(3) . ?
O7 C12 1.322(3) . ?
O7 H7C 0.8500 . ?
N1 C1 1.349(3) . ?
N1 C7 1.357(3) . ?
N2 C5 1.331(3) . ?
N2 C4 1.459(3) . ?
N2 H2A 0.8600 . ?
C1 C2 1.386(3) . ?
C1 H1A 0.9300 . ?
C2 C3 1.401(3) . ?
C2 H2B 0.9300 . ?
C3 C6 1.398(3) . ?
C3 C4 1.518(3) . ?
C4 H4A 0.9700 . ?
C4 H4B 0.9700 . ?
C5 C5 1.539(4) 2_855 ?
C6 C7 1.393(3) . ?
C6 H6A 0.9300 . ?
C7 H7A 0.9300 . ?
C8 C9 1.521(3) . ?
C9 C10 1.404(3) . ?
C9 C15 1.412(3) . ?
C10 C11 1.402(3) . ?
C10 H10A 0.9300 . ?
C11 C13 1.403(3) . ?
C11 C12 1.510(3) . ?
C13 C14 1.401(3) . ?
C13 H13A 0.9300 . ?
C14 C15 1.403(3) . ?
C14 C16 1.507(3) . ?
C15 H15A 0.9300 . ?

loop_
_geom_torsion_atom_site_label_1
_geom_torsion_atom_site_label_2
_geom_torsion_atom_site_label_3
_geom_torsion_atom_site_label_4
_geom_torsion
_geom_torsion_site_symmetry_1
_geom_torsion_site_symmetry_2
_geom_torsion_site_symmetry_3
_geom_torsion_site_symmetry_4
_geom_torsion_publ_flag
C7 N1 C1 C2 0.8(3) . . . . ?
Ag N1 C1 C2 174.73(17) . . . . ?
N1 C1 C2 C3 -0.3(3) . . . . ?
C1 C2 C3 C6 -0.9(3) . . . . ?
C1 C2 C3 C4 177.2(2) . . . . ?
C5 N2 C4 C3 -67.8(3) . . . . ?
C6 C3 C4 N2 -20.8(3) . . . . ?
C2 C3 C4 N2 161.3(2) . . . . ?
Ag O1 C5 N2 -66.6(3) 2_765 . . . ?
Ag O1 C5 C5 114.0(2) 2_765 . . 2_855 ?
C4 N2 C5 O1 7.9(3) . . . . ?
C4 N2 C5 C5 -172.6(2) . . . 2_855 ?
C2 C3 C6 C7 1.5(3) . . . . ?
C4 C3 C6 C7 -176.4(2) . . . . ?
C1 N1 C7 C6 0.0(3) . . . . ?
Ag N1 C7 C6 -173.81(18) . . . . ?
C3 C6 C7 N1 -1.1(4) . . . . ?
Ag O2 C8 O3 -4.7(3) . . . . ?
Ag O2 C8 C9 175.25(13) . . . . ?
O3 C8 C9 C10 173.0(2) . . . . ?
O2 C8 C9 C10 -7.0(3) . . . . ?
O3 C8 C9 C15 -7.5(3) . . . . ?
O2 C8 C9 C15 172.46(19) . . . . ?
C15 C9 C10 C11 0.5(3) . . . . ?
C8 C9 C10 C11 179.95(19) . . . . ?
C9 C10 C11 C13 -0.3(3) . . . . ?
C9 C10 C11 C12 179.34(19) . . . . ?
C10 C11 C12 O6 -176.0(2) . . . . ?
C13 C11 C12 O6 3.7(3) . . . . ?
C10 C11 C12 O7 3.3(3) . . . . ?
C13 C11 C12 O7 -177.0(2) . . . . ?
C10 C11 C13 C14 -0.1(3) . . . . ?
C12 C11 C13 C14 -179.8(2) . . . . ?
C11 C13 C14 C15 0.4(3) . . . . ?
C11 C13 C14 C16 -178.59(19) . . . . ?
C13 C14 C15 C9 -0.2(3) . . . . ?
C16 C14 C15 C9 178.71(18) . . . . ?
C10 C9 C15 C14 -0.2(3) . . . . ?
C8 C9 C15 C14 -179.68(18) . . . . ?
C13 C14 C16 O4 -2.9(3) . . . . ?
C15 C14 C16 O4 178.2(2) . . . . ?
C13 C14 C16 O5 177.26(19) . . . . ?
C15 C14 C16 O5 -1.7(3) . . . . ?
